data_4020178
loop_
_publ_author_name
'Arumugasamy Elangovan'
'Kuo-Ming Kao'
'Shu-Wen Yang'
'Yu-Ling Chen'
'Tong-Ing Ho'
'Yuhlong Oliver Su'

_journal_name_full 'Journal of Organic Chemistry'
_journal_page_first 4460
_journal_page_last 4469
_journal_paper_doi 10.1021/jo0477953
_journal_volume 70
_journal_year 2005
_chemical_formula_sum 'C23 H18 N2'
_chemical_formula_weight 322.39
_space_group_IT_number 2
_symmetry_cell_setting triclinic
_symmetry_space_group_name_Hall '-P 1'
_symmetry_space_group_name_H-M 'P -1'
_cell_angle_alpha 81.7260(10)
_cell_angle_beta 72.9830(10)
_cell_angle_gamma 71.805(2)
_cell_formula_units_Z 2
_cell_length_a 9.2870(2)
_cell_length_b 9.3930(2)
_cell_length_c 10.7350(3)
_cell_measurement_temperature 295(2)
_cell_volume 849.25(3)
_diffrn_ambient_temperature 295(2)
_exptl_crystal_density_diffrn 1.261
_refine_ls_R_factor_obs 0.0483
_refine_ls_wR_factor_obs 0.1278
_cod_depositor_comments
;
The following automatic conversions were performed:
'_symmetry_cell_setting' value 'Triclinic' changed to 'triclinic'
according to '/home/saulius/struct/CIF-dictionaries/cif_core.dic'
dictionary named 'cif_core.dic' version 2.4.1 from 2010-06-29.

Automatic conversion script
Id: cif_fix_enum 1527 2010-12-29 10:47:43Z saulius 
;
_cod_database_code 4020178

loop_
_symmetry_equiv_pos_as_xyz
'x, y, z'
'-x, -y, -z'

loop_
_atom_site_aniso_label
_atom_site_aniso_U_11
_atom_site_aniso_U_22
_atom_site_aniso_U_33
_atom_site_aniso_U_23
_atom_site_aniso_U_13
_atom_site_aniso_U_12
N1 0.0651(7) 0.0548(7) 0.0568(7) -0.0023(5) -0.0226(6) -0.0246(6)
N2 0.0900(9) 0.0590(7) 0.0598(8) -0.0030(6) -0.0280(7) -0.0347(7)
C1 0.0574(8) 0.0490(7) 0.0527(8) 0.0069(6) -0.0213(6) -0.0225(6)
C2 0.0622(9) 0.0654(9) 0.0858(11) 0.0032(8) -0.0292(8) -0.0306(7)
C3 0.0507(8) 0.0725(10) 0.0987(13) 0.0042(9) -0.0189(8) -0.0234(8)
C4 0.0540(8) 0.0647(9) 0.0792(11) -0.0031(8) -0.0113(7) -0.0100(7)
C5 0.0618(8) 0.0521(8) 0.0621(9) -0.0027(6) -0.0193(7) -0.0153(6)
C6 0.0527(7) 0.0452(7) 0.0461(7) 0.0054(5) -0.0188(6) -0.0179(5)
C7 0.0556(7) 0.0442(7) 0.0431(7) 0.0059(5) -0.0215(6) -0.0198(5)
C8 0.0543(7) 0.0478(7) 0.0408(7) 0.0047(5) -0.0189(5) -0.0173(6)
C9 0.0560(8) 0.0638(8) 0.0522(8) 0.0023(6) -0.0192(6) -0.0213(7)
C10 0.0545(8) 0.0821(11) 0.0580(9) -0.0009(8) -0.0125(7) -0.0158(7)
C11 0.0729(10) 0.0730(10) 0.0549(9) -0.0122(7) -0.0117(7) -0.0077(8)
C12 0.0785(10) 0.0609(9) 0.0540(9) -0.0102(7) -0.0196(7) -0.0187(7)
C13 0.0617(8) 0.0504(7) 0.0438(7) 0.0026(5) -0.0202(6) -0.0194(6)
C14 0.0556(7) 0.0508(7) 0.0515(8) 0.0015(6) -0.0206(6) -0.0188(6)
C15 0.0503(7) 0.0514(7) 0.0560(8) -0.0030(6) -0.0181(6) -0.0159(6)
C16 0.0446(6) 0.0480(7) 0.0546(8) -0.0062(6) -0.0152(6) -0.0140(5)
C17 0.0620(8) 0.0530(7) 0.0521(8) 0.0047(6) -0.0182(6) -0.0248(6)
C18 0.0645(8) 0.0574(8) 0.0447(7) -0.0003(6) -0.0175(6) -0.0220(6)
C19 0.0483(7) 0.0462(7) 0.0511(7) -0.0056(6) -0.0144(6) -0.0142(5)
C20 0.0652(8) 0.0539(8) 0.0493(8) 0.0041(6) -0.0162(6) -0.0266(6)
C21 0.0627(8) 0.0604(8) 0.0461(7) -0.0016(6) -0.0172(6) -0.0242(6)
C22 0.0882(11) 0.0719(10) 0.0691(10) -0.0131(8) -0.0349(9) -0.0232(9)
C23 0.1022(13) 0.0653(10) 0.0829(12) -0.0023(8) -0.0268(10) -0.0442(9)

loop_
_atom_site_label
_atom_site_type_symbol
_atom_site_fract_x
_atom_site_fract_y
_atom_site_fract_z
_atom_site_U_iso_or_equiv
_atom_site_thermal_displace_type
_atom_site_occupancy
_atom_site_calc_flag
_atom_site_refinement_flags
_atom_site_disorder_group
N1 N 0.59394(14) 0.76747(13) 0.43201(12) 0.0558(3) Uani 1 d . .
N2 N 0.2235(2) -0.04113(14) 0.02629(13) 0.0646(4) Uani 1 d . .
C1 C 0.7001(2) 0.66305(15) 0.35291(13) 0.0508(3) Uani 1 d . .
C2 C 0.8624(2) 0.6548(2) 0.3261(2) 0.0668(4) Uani 1 d . .
H2A H 0.8915(2) 0.7205(2) 0.3643(2) 0.080 Uiso 1 calc R .
C3 C 0.9739(2) 0.5535(2) 0.2464(2) 0.0737(5) Uani 1 d . .
H3A H 1.0789(2) 0.5500(2) 0.2305(2) 0.088 Uiso 1 calc R .
C4 C 0.9338(2) 0.4526(2) 0.1865(2) 0.0691(4) Uani 1 d . .
H4A H 1.0122(2) 0.3838(2) 0.1311(2) 0.083 Uiso 1 calc R .
C5 C 0.7813(2) 0.4551(2) 0.20935(15) 0.0583(4) Uani 1 d . .
H5A H 0.7563(2) 0.3878(2) 0.16939(15) 0.070 Uiso 1 calc R .
C6 C 0.65960(15) 0.55923(14) 0.29358(12) 0.0466(3) Uani 1 d . .
C7 C 0.5001(2) 0.56488(13) 0.32277(12) 0.0453(3) Uani 1 d . .
C8 C 0.38803(15) 0.67089(14) 0.40847(12) 0.0463(3) Uani 1 d . .
C9 C 0.2249(2) 0.6826(2) 0.44663(14) 0.0558(4) Uani 1 d . .
H9A H 0.1884(2) 0.6172(2) 0.41502(14) 0.067 Uiso 1 calc R .
C10 C 0.1222(2) 0.7879(2) 0.5284(2) 0.0666(4) Uani 1 d . .
H10A H 0.0160(2) 0.7937(2) 0.5531(2) 0.080 Uiso 1 calc R .
C11 C 0.1752(2) 0.8889(2) 0.5765(2) 0.0703(4) Uani 1 d . .
H11A H 0.1030(2) 0.9615(2) 0.6318(2) 0.084 Uiso 1 calc R .
C12 C 0.3289(2) 0.8818(2) 0.54375(15) 0.0636(4) Uani 1 d . .
H12A H 0.3613(2) 0.9495(2) 0.57656(15) 0.076 Uiso 1 calc R .
C13 C 0.4419(2) 0.77174(15) 0.45939(13) 0.0503(3) Uani 1 d . .
C14 C 0.4526(2) 0.46297(15) 0.26714(13) 0.0508(3) Uani 1 d . .
C15 C 0.4128(2) 0.37623(15) 0.22257(14) 0.0513(3) Uani 1 d . .
C16 C 0.36525(14) 0.26997(14) 0.17219(13) 0.0481(3) Uani 1 d . .
C17 C 0.3622(2) 0.2802(2) 0.04252(14) 0.0538(3) Uani 1 d . .
H17A H 0.3916(2) 0.3578(2) -0.01284(14) 0.065 Uiso 1 calc R .
C18 C 0.3168(2) 0.1784(2) -0.00587(13) 0.0540(3) Uani 1 d . .
H18A H 0.3158(2) 0.1888(2) -0.09311(13) 0.065 Uiso 1 calc R .
C19 C 0.27193(15) 0.05932(14) 0.07372(13) 0.0478(3) Uani 1 d . .
C20 C 0.2765(2) 0.0488(2) 0.20443(14) 0.0544(3) Uani 1 d . .
H20A H 0.2484(2) -0.0293(2) 0.25998(14) 0.065 Uiso 1 calc R .
C21 C 0.3216(2) 0.1516(2) 0.25183(14) 0.0543(3) Uani 1 d . .
H21A H 0.3230(2) 0.1420(2) 0.33894(14) 0.065 Uiso 1 calc R .
C22 C 0.2250(2) -0.0320(2) -0.1091(2) 0.0722(5) Uani 1 d . .
H22A H 0.1879(2) -0.1107(2) -0.1246(2) 0.108 Uiso 1 calc R .
H22B H 0.3303(2) -0.0428(2) -0.1626(2) 0.108 Uiso 1 calc R .
H22C H 0.1579(2) 0.0636(2) -0.1303(2) 0.108 Uiso 1 calc R .
C23 C 0.2039(2) -0.1769(2) 0.1013(2) 0.0783(5) Uani 1 d . .
H23A H 0.1700(2) -0.2333(2) 0.0533(2) 0.117 Uiso 1 calc R .
H23B H 0.1264(2) -0.1521(2) 0.1827(2) 0.117 Uiso 1 calc R .
H23C H 0.3021(2) -0.2360(2) 0.1178(2) 0.117 Uiso 1 calc R .

loop_
_geom_bond_atom_site_label_1
_geom_bond_atom_site_label_2
_geom_bond_distance
_geom_bond_site_symmetry_2
_geom_bond_publ_flag
N1 C1 1.342(2) . ?
N1 C13 1.345(2) . ?
N2 C19 1.374(2) . ?
N2 C22 1.440(2) . ?
N2 C23 1.440(2) . ?
C1 C2 1.428(2) . ?
C1 C6 1.430(2) . ?
C2 C3 1.345(2) . ?
C3 C4 1.409(2) . ?
C4 C5 1.357(2) . ?
C5 C6 1.421(2) . ?
C6 C7 1.407(2) . ?
C7 C8 1.406(2) . ?
C7 C14 1.432(2) . ?
C8 C9 1.421(2) . ?
C8 C13 1.432(2) . ?
C9 C10 1.352(2) . ?
C10 C11 1.411(2) . ?
C11 C12 1.348(2) . ?
C12 C13 1.424(2) . ?
C14 C15 1.197(2) . ?
C15 C16 1.433(2) . ?
C16 C17 1.390(2) . ?
C16 C21 1.391(2) . ?
C17 C18 1.372(2) . ?
C18 C19 1.401(2) . ?
C19 C20 1.404(2) . ?
C20 C21 1.374(2) . ?

loop_
_cod_related_entry_id
_cod_related_entry_database
_cod_related_entry_code
1 ChemSpider 9636276
